data_2012964
loop_
_publ_author_name
'V\'azquez, Edna'
'Galindo, Alberto'
'Bern\`es, Sylvain'
'Gnecco, Dino'

_publ_section_title
;(--)-(1'<i>S</i>,4a<i>S</i>,7<i>R</i>,8a<i>R</i>)-4a-Ethyl-7-hydroxy-1-(1'-phenylethyl)perhydroquinolinium
 bromide
;
_journal_issue 10
_journal_name_full 'Acta Crystallographica Section C'
_journal_page_first o591
_journal_page_last o592
_journal_paper_doi 10.1107/S0108270102014725
_journal_volume 58
_journal_year 2002
_chemical_formula_moiety 'C19 H30 N O + , Br -'
_chemical_formula_sum 'C19 H30 Br N O'
_chemical_formula_weight 368.35
_chemical_melting_point 403
_chemical_name_systematic
;
(-)-(1'S,4aS,7R,8aR)-4a-ethyl-1-(1'-phenylethyl)octahydroquinolinium-7-ol
bromide
;
_space_group_IT_number 4
_symmetry_cell_setting monoclinic
_symmetry_space_group_name_Hall 'P 2yb'
_symmetry_space_group_name_H-M 'P 1 21 1'
_atom_sites_solution_hydrogens 'see text'
_atom_sites_solution_primary direct
_atom_sites_solution_secondary difmap
_audit_creation_method SHELXL97
_cell_angle_alpha 90
_cell_angle_beta 92.624(7)
_cell_angle_gamma 90
_cell_formula_units_Z 2
_cell_length_a 9.6977(8)
_cell_length_b 9.2191(7)
_cell_length_c 10.3008(8)
_cell_measurement_reflns_used 61
_cell_measurement_temperature 300.0(10)
_cell_measurement_theta_max 12.51
_cell_measurement_theta_min 4.53
_cell_volume 919.97(13)
_computing_cell_refinement XSCANS
_computing_data_collection 'XSCANS (Siemens, 1996)'
_computing_data_reduction XSCANS
_computing_molecular_graphics SHELXTL-Plus
_computing_publication_material SHELXL97
_computing_structure_refinement 'SHELXL97 (Sheldrick, 1997)'
_computing_structure_solution 'SHELXTL-Plus (Sheldrick, 1998)'
_diffrn_ambient_temperature 300.0(10)
_diffrn_measured_fraction_theta_full 1.000
_diffrn_measured_fraction_theta_max 1.000
_diffrn_measurement_device_type 'Bruker P4'
_diffrn_measurement_method '2\q/\w scans'
_diffrn_radiation_monochromator graphite
_diffrn_radiation_source 'fine-focus sealed tube'
_diffrn_radiation_type MoK\a
_diffrn_radiation_wavelength 0.71073
_diffrn_reflns_av_R_equivalents 0.028
_diffrn_reflns_av_sigmaI/netI 0.035
_diffrn_reflns_limit_h_max 12
_diffrn_reflns_limit_h_min -12
_diffrn_reflns_limit_k_max 12
_diffrn_reflns_limit_k_min -12
_diffrn_reflns_limit_l_max 13
_diffrn_reflns_limit_l_min -13
_diffrn_reflns_number 6148
_diffrn_reflns_theta_full 27.99
_diffrn_reflns_theta_max 27.99
_diffrn_reflns_theta_min 1.98
_diffrn_standards_decay_% 2.5
_diffrn_standards_interval_count 97
_diffrn_standards_number 3
_exptl_absorpt_coefficient_mu 2.237
_exptl_absorpt_correction_T_max 0.409
_exptl_absorpt_correction_T_min 0.292
_exptl_absorpt_correction_type '\y scan'
_exptl_absorpt_process_details '(30 \y scans with XSCANS; Siemens, 1996)'
_exptl_crystal_colour colourless
_exptl_crystal_density_diffrn 1.330
_exptl_crystal_density_meas ?
_exptl_crystal_density_method 'not measured'
_exptl_crystal_description block
_exptl_crystal_F_000 388
_exptl_crystal_size_max 0.62
_exptl_crystal_size_mid 0.60
_exptl_crystal_size_min 0.40
_refine_diff_density_max 0.28
_refine_diff_density_min -0.29
_refine_ls_abs_structure_details 'Flack (1983); 2088 Friedel pairs'
_refine_ls_abs_structure_Flack 0.002(8)
_refine_ls_extinction_method none
_refine_ls_goodness_of_fit_ref 1.019
_refine_ls_hydrogen_treatment constr
_refine_ls_matrix_type full
_refine_ls_number_parameters 199
_refine_ls_number_reflns 4443
_refine_ls_number_restraints 1
_refine_ls_restrained_S_all 1.019
_refine_ls_R_factor_all 0.044
_refine_ls_R_factor_gt 0.033
_refine_ls_shift/su_max 0.001
_refine_ls_shift/su_mean 0.000
_refine_ls_structure_factor_coef Fsqd
_refine_ls_weighting_details 'calc w = 1/[\s^2^(Fo^2^)+(0.0358P)^2^+0.1874P] where P=(Fo^2^+2Fc^2^)/3'
_refine_ls_weighting_scheme calc
_refine_ls_wR_factor_gt 0.074
_refine_ls_wR_factor_ref 0.079
_reflns_number_gt 3804
_reflns_number_total 4443
_reflns_threshold_expression I>2\s(I)
_cod_data_source_file bm1506.cif
_cod_data_source_block I
_cod_depositor_comments
;
The following automatic conversions were performed:
'_symmetry_cell_setting' value 'Monoclinic' changed to 'monoclinic'
according to '/home/saulius/struct/CIF-dictionaries/cif_core.dic'
dictionary named 'cif_core.dic' version 2.4.1 from 2010-06-29.

Automatic conversion script
Id: cif_fix_enum 1527 2010-12-29 10:47:43Z saulius 

The following automatic conversions were performed:

'_symmetry_cell_setting' value 'Monoclinic' changed to 'monoclinic'
according to /home/saulius/struct/CIF-dictionaries/cif_core.dic
dictionary named 'cif_core.dic' version 2.4.1 from
2010-06-29.

'_geom_hbond_publ_flag' value 'Yes' changed to 'yes'
according to /home/saulius/struct/CIF-dictionaries/cif_core.dic
dictionary named 'cif_core.dic' version 2.4.1 from 2010-06-29 (2
times).

Automatic conversion script
Id: cif_fix_values 1715 2011-07-08 13:25:40Z adriana 

The following automatic conversions were performed:

'_exptl_crystal_density_meas' value 'not measured' was changed to '?'
- the value is perceived as not measured.

Automatic conversion script
Id: cif_fix_values 3008 2015-01-20 13:52:24Z robertas 
;
_cod_original_sg_symbol_H-M 'P 21'
_cod_database_code 2012964
_cod_database_fobs_code 2012964

loop_
_symmetry_equiv_pos_as_xyz
'x, y, z'
'-x, y+1/2, -z'

loop_
_atom_site_label
_atom_site_fract_x
_atom_site_fract_y
_atom_site_fract_z
_atom_site_U_iso_or_equiv
_atom_site_adp_type
_atom_site_calc_flag
_atom_site_refinement_flags
_atom_site_occupancy
_atom_site_disorder_assembly
_atom_site_disorder_group
_atom_site_type_symbol
Br1 0.41070(2) -0.06005(3) 0.71041(3) 0.05686(9) Uani d . 1 . . Br
N1 0.2932(2) 0.2967(2) 0.67736(19) 0.0362(4) Uani d . 1 . . N
H1 0.3168 0.2065 0.7068 0.043 Uiso d R 1 . . H
C1' 0.1942(3) 0.2839(3) 0.5576(2) 0.0404(5) Uani d . 1 . . C
H1'A 0.1799 0.3817 0.5221 0.048 Uiso calc R 1 . . H
C2 0.4335(3) 0.3514(3) 0.6439(3) 0.0483(6) Uani d . 1 . . C
H2A 0.4246 0.4477 0.6066 0.058 Uiso calc R 1 . . H
H2B 0.4716 0.2881 0.5793 0.058 Uiso calc R 1 . . H
C2' 0.2535(3) 0.1907(4) 0.4514(3) 0.0548(7) Uani d . 1 . . C
H2'A 0.1888 0.1863 0.3781 0.082 Uiso calc R 1 . . H
H2'B 0.2705 0.0945 0.4841 0.082 Uiso calc R 1 . . H
H2'C 0.3385 0.2324 0.4251 0.082 Uiso calc R 1 . . H
C3 0.5308(3) 0.3566(3) 0.7630(3) 0.0522(6) Uani d . 1 . . C
H3A 0.6169 0.4011 0.7397 0.063 Uiso calc R 1 . . H
H3B 0.5510 0.2583 0.7915 0.063 Uiso calc R 1 . . H
C4 0.4722(2) 0.4412(4) 0.8752(2) 0.0459(5) Uani d . 1 . . C
H4A 0.4667 0.5431 0.8521 0.055 Uiso calc R 1 . . H
H4B 0.5344 0.4321 0.9512 0.055 Uiso calc R 1 . . H
C4a 0.3282(2) 0.3873(3) 0.9088(2) 0.0377(5) Uani d . 1 . . C
C5 0.2667(3) 0.4886(3) 1.0097(3) 0.0457(6) Uani d . 1 . . C
H5A 0.1826 0.4449 1.0389 0.055 Uiso calc R 1 . . H
H5B 0.3312 0.4950 1.0842 0.055 Uiso calc R 1 . . H
C6 0.2334(3) 0.6418(3) 0.9622(3) 0.0527(7) Uani d . 1 . . C
H6A 0.1903 0.6961 1.0302 0.063 Uiso calc R 1 . . H
H6B 0.3179 0.6914 0.9415 0.063 Uiso calc R 1 . . H
C7 0.1376(3) 0.6347(3) 0.8435(3) 0.0477(6) Uani d . 1 . . C
H7A 0.0519 0.5881 0.8687 0.057 Uiso calc R 1 . . H
C8 0.1976(3) 0.5428(3) 0.7367(3) 0.0434(6) Uani d . 1 . . C
H8A 0.2808 0.5886 0.7076 0.052 Uiso calc R 1 . . H
H8B 0.1316 0.5375 0.6632 0.052 Uiso calc R 1 . . H
C8a 0.2319(2) 0.3891(2) 0.7848(2) 0.0331(5) Uani d . 1 . . C
H8AA 0.1448 0.3435 0.8071 0.040 Uiso calc R 1 . . H
C9 0.3428(3) 0.2344(3) 0.9701(3) 0.0460(6) Uani d . 1 . . C
H9A 0.3858 0.1717 0.9080 0.055 Uiso calc R 1 . . H
H9B 0.4058 0.2415 1.0457 0.055 Uiso calc R 1 . . H
C10 0.2122(3) 0.1606(4) 1.0115(3) 0.0635(8) Uani d . 1 . . C
H10A 0.2345 0.0663 1.0461 0.095 Uiso calc R 1 . . H
H10B 0.1487 0.1507 0.9377 0.095 Uiso calc R 1 . . H
H10C 0.1706 0.2180 1.0769 0.095 Uiso calc R 1 . . H
C11 0.0548(3) 0.2270(3) 0.5962(2) 0.0381(5) Uani d . 1 . . C
C12 -0.0640(3) 0.2955(3) 0.5487(3) 0.0481(6) Uani d . 1 . . C
H12A -0.0571 0.3797 0.4996 0.058 Uiso calc R 1 . . H
C12' 0.0431(3) 0.1028(3) 0.6703(2) 0.0405(5) Uani d . 1 . . C
H12B 0.1222 0.0552 0.7022 0.049 Uiso calc R 1 . . H
C13 -0.1929(3) 0.2402(4) 0.5732(3) 0.0532(7) Uani d . 1 . . C
H13A -0.2720 0.2861 0.5394 0.064 Uiso calc R 1 . . H
C13' -0.0859(3) 0.0487(3) 0.6974(3) 0.0459(6) Uani d . 1 . . C
H13B -0.0929 -0.0336 0.7489 0.055 Uiso calc R 1 . . H
C14 -0.2040(3) 0.1165(3) 0.6482(3) 0.0487(6) Uani d . 1 . . C
H14A -0.2904 0.0793 0.6653 0.058 Uiso calc R 1 . . H
O15 0.1029(2) 0.7752(2) 0.7937(2) 0.0677(6) Uani d . 1 . . O
H15 0.1687 0.8096 0.7759 0.102 Uiso d R 1 . . H

loop_
_atom_site_aniso_label
_atom_site_aniso_U_11
_atom_site_aniso_U_22
_atom_site_aniso_U_33
_atom_site_aniso_U_12
_atom_site_aniso_U_13
_atom_site_aniso_U_23
Br1 0.05259(13) 0.04875(13) 0.06874(17) -0.00308(17) -0.00264(10) 0.00670(17)
N1 0.0352(9) 0.0334(9) 0.0404(10) -0.0005(8) 0.0055(8) -0.0021(8)
C1' 0.0470(13) 0.0404(12) 0.0338(11) -0.0018(11) 0.0009(10) 0.0027(10)
C2 0.0410(13) 0.0516(15) 0.0538(15) -0.0054(11) 0.0173(11) -0.0055(12)
C2' 0.0604(18) 0.0638(18) 0.0409(14) -0.0062(15) 0.0103(13) -0.0106(13)
C3 0.0350(12) 0.0540(15) 0.0682(17) -0.0020(12) 0.0072(12) -0.0117(14)
C4 0.0394(10) 0.0423(10) 0.0556(12) -0.0057(17) -0.0005(9) -0.0038(18)
C4a 0.0374(11) 0.0344(10) 0.0413(12) 0.0031(9) 0.0015(9) -0.0022(9)
C5 0.0524(14) 0.0443(13) 0.0405(13) 0.0078(10) 0.0019(11) -0.0055(10)
C6 0.0609(18) 0.0414(14) 0.0561(16) 0.0115(13) 0.0072(13) -0.0101(12)
C7 0.0505(14) 0.0346(12) 0.0584(16) 0.0131(11) 0.0054(13) 0.0022(11)
C8 0.0474(14) 0.0362(12) 0.0465(14) 0.0078(11) -0.0002(11) 0.0030(11)
C8a 0.0337(11) 0.0306(10) 0.0355(11) 0.0022(8) 0.0063(9) -0.0006(8)
C9 0.0520(15) 0.0411(13) 0.0448(14) 0.0070(11) -0.0004(11) 0.0054(11)
C10 0.0680(19) 0.0523(16) 0.070(2) -0.0029(15) 0.0039(16) 0.0171(15)
C11 0.0435(12) 0.0361(11) 0.0345(11) -0.0009(10) -0.0005(9) -0.0002(9)
C12 0.0537(15) 0.0461(14) 0.0445(14) 0.0085(12) 0.0006(11) 0.0107(11)
C12' 0.0426(12) 0.0360(11) 0.0426(13) 0.0027(10) -0.0017(10) 0.0003(10)
C13 0.0452(15) 0.0674(19) 0.0468(15) 0.0132(13) -0.0003(12) 0.0020(14)
C13' 0.0499(14) 0.0407(12) 0.0477(14) -0.0013(11) 0.0095(11) -0.0013(11)
C14 0.0417(13) 0.0555(15) 0.0494(15) -0.0003(12) 0.0063(11) -0.0116(12)
O15 0.0782(15) 0.0380(10) 0.0868(16) 0.0238(10) 0.0010(13) 0.0044(10)

loop_
_atom_type_symbol
_atom_type_description
_atom_type_scat_dispersion_real
_atom_type_scat_dispersion_imag
_atom_type_scat_source
C C 0.0033 0.0016 'International Tables Vol C Tables 4.2.6.8 and 6.1.1.4'
H H 0.0000 0.0000 'International Tables Vol C Tables 4.2.6.8 and 6.1.1.4'
N N 0.0061 0.0033 'International Tables Vol C Tables 4.2.6.8 and 6.1.1.4'
O O 0.0106 0.0060 'International Tables Vol C Tables 4.2.6.8 and 6.1.1.4'
Br Br -0.2901 2.4595 'International Tables Vol C Tables 4.2.6.8 and 6.1.1.4'

loop_
_geom_angle_atom_site_label_1
_geom_angle_atom_site_label_2
_geom_angle_atom_site_label_3
_geom_angle
_geom_angle_publ_flag
C2 N1 C1' 112.36(18) n
C2 N1 C8a 111.25(18) n
C1' N1 C8a 111.93(17) n
C11 C1' C2' 111.3(2) n
C11 C1' N1 110.33(18) n
C2' C1' N1 112.2(2) n
N1 C2 C3 111.2(2) n
C2 C3 C4 113.0(2) n
C3 C4 C4a 112.3(2) n
C4 C4a C5 109.9(2) y
C4 C4a C8a 109.32(19) y
C5 C4a C8a 108.21(19) y
C4 C4a C9 108.6(2) y
C5 C4a C9 108.0(2) y
C8a C4a C9 112.7(2) y
C6 C5 C4a 115.4(2) n
C7 C6 C5 109.5(2) n
O15 C7 C6 112.3(2) y
O15 C7 C8 109.6(2) y
C6 C7 C8 111.7(2) y
C7 C8 C8a 111.4(2) n
C8 C8a N1 111.40(19) n
C8 C8a C4a 113.00(19) n
N1 C8a C4a 110.45(17) n
C10 C9 C4a 117.5(2) n
C12 C11 C12' 119.0(2) n
C12 C11 C1' 119.1(2) n
C12' C11 C1' 121.8(2) n
C11 C12 C13 120.8(2) n
C11 C12' C13' 120.4(2) n
C14 C13 C12 119.9(3) n
C14 C13' C12' 120.3(3) n
C13' C14 C13 119.6(3) n
C2 N1 H1 99.6 ?
C1' N1 H1 109.7 ?
C8a N1 H1 111.4 ?
C11 C1' H1'A 107.6 ?
C2' C1' H1'A 107.6 ?
N1 C1' H1'A 107.6 ?
N1 C2 H2A 109.4 ?
C3 C2 H2A 109.4 ?
N1 C2 H2B 109.4 ?
C3 C2 H2B 109.4 ?
H2A C2 H2B 108.0 ?
C1' C2' H2'A 109.5 ?
C1' C2' H2'B 109.5 ?
H2'A C2' H2'B 109.5 ?
C1' C2' H2'C 109.5 ?
H2'A C2' H2'C 109.5 ?
H2'B C2' H2'C 109.5 ?
C2 C3 H3A 109.0 ?
C4 C3 H3A 109.0 ?
C2 C3 H3B 109.0 ?
C4 C3 H3B 109.0 ?
H3A C3 H3B 107.8 ?
C3 C4 H4A 109.1 ?
C4a C4 H4A 109.1 ?
C3 C4 H4B 109.1 ?
C4a C4 H4B 109.1 ?
H4A C4 H4B 107.9 ?
C6 C5 H5A 108.4 ?
C4a C5 H5A 108.4 ?
C6 C5 H5B 108.4 ?
C4a C5 H5B 108.4 ?
H5A C5 H5B 107.5 ?
C7 C6 H6A 109.8 ?
C5 C6 H6A 109.8 ?
C7 C6 H6B 109.8 ?
C5 C6 H6B 109.8 ?
H6A C6 H6B 108.2 ?
O15 C7 H7A 107.7 ?
C6 C7 H7A 107.7 ?
C8 C7 H7A 107.7 ?
C7 C8 H8A 109.4 ?
C8a C8 H8A 109.4 ?
C7 C8 H8B 109.4 ?
C8a C8 H8B 109.4 ?
H8A C8 H8B 108.0 ?
C8 C8a H8AA 107.2 ?
N1 C8a H8AA 107.2 ?
C4a C8a H8AA 107.2 ?
C10 C9 H9A 107.9 ?
C4a C9 H9A 107.9 ?
C10 C9 H9B 107.9 ?
C4a C9 H9B 107.9 ?
H9A C9 H9B 107.2 ?
C9 C10 H10A 109.5 ?
C9 C10 H10B 109.5 ?
H10A C10 H10B 109.5 ?
C9 C10 H10C 109.5 ?
H10A C10 H10C 109.5 ?
H10B C10 H10C 109.5 ?
C11 C12 H12A 119.6 ?
C13 C12 H12A 119.6 ?
C11 C12' H12B 119.8 ?
C13' C12' H12B 119.8 ?
C12 C13 H13A 120.0 ?
C14 C13 H13A 120.0 ?
C14 C13' H13B 119.9 ?
C12' C13' H13B 119.9 ?
C13' C14 H14A 120.2 ?
C13 C14 H14A 120.2 ?
C7 O15 H15 106.6 ?

loop_
_geom_bond_atom_site_label_1
_geom_bond_atom_site_label_2
_geom_bond_site_symmetry_2
_geom_bond_distance
_geom_bond_publ_flag
N1 C2 . 1.506(3) n
N1 C1' . 1.533(3) n
N1 C8a . 1.538(3) y
C1' C11 . 1.520(3) n
C1' C2' . 1.524(4) n
C2 C3 . 1.514(4) n
C3 C4 . 1.525(4) n
C4 C4a . 1.536(3) n
C4a C5 . 1.538(3) y
C4a C8a . 1.548(3) y
C4a C9 . 1.548(3) y
C5 C6 . 1.525(4) n
C6 C7 . 1.503(4) n
C7 O15 . 1.428(3) y
C7 C8 . 1.525(4) n
C8 C8a . 1.532(3) y
C9 C10 . 1.516(4) n
C11 C12 . 1.384(3) n
C11 C12' . 1.384(3) n
C12 C13 . 1.385(4) n
C12' C13' . 1.386(4) n
C13 C14 . 1.384(4) n
C13' C14 . 1.381(4) n
N1 H1 . 0.9103 ?
C1' H1'A . 0.9800 ?
C2 H2A . 0.9700 ?
C2 H2B . 0.9700 ?
C2' H2'A . 0.9600 ?
C2' H2'B . 0.9600 ?
C2' H2'C . 0.9600 ?
C3 H3A . 0.9700 ?
C3 H3B . 0.9700 ?
C4 H4A . 0.9700 ?
C4 H4B . 0.9700 ?
C5 H5A . 0.9700 ?
C5 H5B . 0.9700 ?
C6 H6A . 0.9700 ?
C6 H6B . 0.9700 ?
C7 H7A . 0.9800 ?
C8 H8A . 0.9700 ?
C8 H8B . 0.9700 ?
C8a H8AA . 0.9800 ?
C9 H9A . 0.9700 ?
C9 H9B . 0.9700 ?
C10 H10A . 0.9600 ?
C10 H10B . 0.9600 ?
C10 H10C . 0.9600 ?
C12 H12A . 0.9300 ?
C12' H12B . 0.9300 ?
C13 H13A . 0.9300 ?
C13' H13B . 0.9300 ?
C14 H14A . 0.9300 ?
O15 H15 . 0.7429 ?

loop_
_geom_hbond_atom_site_label_D
_geom_hbond_atom_site_label_H
_geom_hbond_atom_site_label_A
_geom_hbond_site_symmetry_A
_geom_hbond_distance_DH
_geom_hbond_distance_HA
_geom_hbond_distance_DA
_geom_hbond_angle_DHA
_geom_hbond_publ_flag
N1 H1 Br1 . 0.91 2.62 3.492(2) 161 yes
O15 H15 Br1 1_565 0.74 2.75 3.491(3) 179 yes

loop_
_geom_torsion_atom_site_label_1
_geom_torsion_atom_site_label_2
_geom_torsion_atom_site_label_3
_geom_torsion_atom_site_label_4
_geom_torsion
_geom_torsion_publ_flag
C2 N1 C1' C11 179.4(2) n
C8a N1 C1' C11 -54.5(2) n
C2 N1 C1' C2' 54.8(3) n
C8a N1 C1' C2' -179.2(2) n
C1' N1 C2 C3 -177.5(2) n
C8a N1 C2 C3 56.1(3) n
N1 C2 C3 C4 -53.1(3) n
C2 C3 C4 C4a 52.8(3) n
C3 C4 C4a C5 -172.6(2) n
C3 C4 C4a C8a -54.0(3) n
C3 C4 C4a C9 69.4(3) n
C4 C4a C5 C6 66.6(3) n
C8a C4a C5 C6 -52.7(3) n
C9 C4a C5 C6 -175.0(2) n
C4a C5 C6 C7 56.1(3) n
C5 C6 C7 O15 -179.7(2) n
C5 C6 C7 C8 -56.1(3) n
O15 C7 C8 C8a -178.1(2) n
C6 C7 C8 C8a 56.8(3) n
C7 C8 C8a N1 -179.7(2) n
C7 C8 C8a C4a -54.6(3) n
C2 N1 C8a C8 67.6(2) n
C1' N1 C8a C8 -59.0(2) n
C2 N1 C8a C4a -58.9(2) n
C1' N1 C8a C4a 174.51(18) n
C4 C4a C8a C8 -68.7(3) n
C5 C4a C8a C8 51.0(3) n
C9 C4a C8a C8 170.3(2) n
C4 C4a C8a N1 56.8(3) n
C5 C4a C8a N1 176.54(18) n
C9 C4a C8a N1 -64.1(2) n
C4 C4a C9 C10 179.7(2) n
C5 C4a C9 C10 60.5(3) n
C8a C4a C9 C10 -59.0(3) n
C2' C1' C11 C12 -101.5(3) n
N1 C1' C11 C12 133.3(2) n
C2' C1' C11 C12' 74.0(3) n
N1 C1' C11 C12' -51.2(3) n
C12' C11 C12 C13 -0.7(4) n
C1' C11 C12 C13 174.9(3) n
C12 C11 C12' C13' -0.6(4) n
C1' C11 C12' C13' -176.1(2) n
C11 C12 C13 C14 1.2(4) n
C11 C12' C13' C14 1.5(4) n
C12' C13' C14 C13 -1.0(4) n
C12 C13 C14 C13' -0.3(4) n

loop_
_cod_related_entry_id
_cod_related_entry_database
_cod_related_entry_code
1 ChemSpider 21181733
